data_7100374
loop_
_publ_author_name
'B. Rawlings'
'Caroline D. L. Baker'
'John Fawcett'
'Christopher D. Insley'
'Derek S. Messenger'
C.L.Newland
'Helen L. Overend'
'Anup K. B. Patel'
'Mufakhrul Shah'
'Bhavna Vara'
'Davinder Virdee'

_publ_section_title
;
Triol protection with 6-benzoyl-3,4-dihydro-(2H)-pyran
;
_journal_name_full 'Chemical Communications'
_journal_paper_doi 10.1039/b418035f
_journal_year 2005
_chemical_formula_sum 'C23 H23 N O8'
_chemical_formula_weight 441.42
_space_group_IT_number 15
_symmetry_cell_setting monoclinic
_symmetry_space_group_name_Hall '-C 2yc'
_symmetry_space_group_name_H-M 'C 1 2/c 1'
_cell_angle_alpha 90.00
_cell_angle_beta 109.64(2)
_cell_angle_gamma 90.00
_cell_formula_units_Z 8
_cell_length_a 34.238(8)
_cell_length_b 6.778(2)
_cell_length_c 18.623(10)
_cell_measurement_temperature 140(2)
_cell_volume 4070(3)
_diffrn_ambient_temperature 140(2)
_exptl_crystal_density_diffrn 1.441
_cod_original_sg_symbol_H-M 'C 2/c'
_cod_database_code 7100374

loop_
_symmetry_equiv_pos_as_xyz
'x, y, z'
'-x, y, -z+1/2'
'x+1/2, y+1/2, z'
'-x+1/2, y+1/2, -z+1/2'
'-x, -y, -z'
'x, -y, z-1/2'
'-x+1/2, -y+1/2, -z'
'x+1/2, -y+1/2, z-1/2'

loop_
_atom_site_label
_atom_site_type_symbol
_atom_site_fract_x
_atom_site_fract_y
_atom_site_fract_z
_atom_site_U_iso_or_equiv
_atom_site_adp_type
_atom_site_occupancy
_atom_site_symmetry_multiplicity
_atom_site_calc_flag
_atom_site_refinement_flags
_atom_site_disorder_assembly
_atom_site_disorder_group
O1 O 0.09269(5) 0.2111(2) 0.11517(9) 0.0239(4) Uani 1 1 d . . .
O2 O 0.14808(5) 0.2822(3) 0.26332(9) 0.0275(4) Uani 1 1 d . . .
O3 O 0.16042(5) 0.1385(2) 0.04893(9) 0.0276(4) Uani 1 1 d . . .
O4 O 0.06388(5) 0.1596(2) 0.21080(9) 0.0246(4) Uani 1 1 d . . .
O5 O 0.13056(5) 0.5550(2) 0.19055(9) 0.0263(4) Uani 1 1 d . . .
O7 O 0.16596(7) -0.1094(3) -0.02551(11) 0.0416(5) Uani 1 1 d . . .
O9 O 0.25652(6) 0.5411(3) -0.20905(11) 0.0418(5) Uani 1 1 d . . .
O15 O 0.25494(7) 0.7688(3) -0.12875(12) 0.0510(6) Uani 1 1 d . . .
N1 N 0.24710(7) 0.6001(4) -0.15467(13) 0.0333(6) Uani 1 1 d . . .
C6 C 0.07811(7) 0.3037(4) 0.17047(13) 0.0222(5) Uani 1 1 d . . .
C8 C 0.19752(8) 0.4013(4) -0.02146(15) 0.0297(6) Uani 1 1 d . . .
H8A H 0.1905 0.4439 0.0201 0.036 Uiso 1 1 calc R . .
C10 C 0.18927(8) 0.2077(4) -0.04715(14) 0.0249(6) Uani 1 1 d . . .
C12 C 0.16197(8) 0.2445(4) 0.19978(14) 0.0271(6) Uani 1 1 d . . .
H12A H 0.1901 0.1896 0.2162 0.033 Uiso 1 1 calc R . .
C16 C 0.17077(8) 0.0621(4) -0.00861(14) 0.0263(6) Uani 1 1 d . . .
C17 C 0.02947(8) 0.0451(4) 0.16317(15) 0.0306(6) Uani 1 1 d . . .
H17A H 0.0209 -0.0477 0.1946 0.037 Uiso 1 1 calc R . .
H17B H 0.0383 -0.0300 0.1270 0.037 Uiso 1 1 calc R . .
C19 C 0.14195(8) 0.0007(4) 0.08718(15) 0.0280(6) Uani 1 1 d . . .
H19A H 0.1615 -0.1047 0.1093 0.034 Uiso 1 1 calc R . .
H19B H 0.1174 -0.0573 0.0505 0.034 Uiso 1 1 calc R . .
C20 C 0.13028(8) 0.1017(4) 0.14874(14) 0.0247(6) Uani 1 1 d . . .
H20A H 0.1248 -0.0006 0.1814 0.030 Uiso 1 1 calc R . .
C11A C 0.10327(5) 0.5121(2) 0.29429(7) 0.0239(6) Uani 1 1 d G . .
C12A C 0.10386(5) 0.40265(17) 0.35777(9) 0.0274(6) Uani 1 1 d G . .
H12B H 0.1117 0.2706 0.3616 0.033 Uiso 1 1 calc R . .
C13A C 0.09275(5) 0.4905(2) 0.41554(7) 0.0303(6) Uani 1 1 d G . .
H13A H 0.0931 0.4173 0.4580 0.036 Uiso 1 1 calc R . .
C14A C 0.08105(6) 0.6879(2) 0.40983(8) 0.0305(6) Uani 1 1 d G . .
H14A H 0.0736 0.7467 0.4485 0.037 Uiso 1 1 calc R . .
C15A C 0.08046(6) 0.79731(17) 0.34635(9) 0.0307(6) Uani 1 1 d G . .
H15A H 0.0726 0.9293 0.3425 0.037 Uiso 1 1 calc R . .
C16A C 0.09157(5) 0.7094(2) 0.28858(7) 0.0273(6) Uani 1 1 d G . .
H16A H 0.0912 0.7826 0.2461 0.033 Uiso 1 1 calc R . .
C22 C 0.22608(8) 0.4649(4) -0.11812(14) 0.0284(6) Uani 1 1 d . . .
C23 C 0.19882(9) 0.1469(4) -0.11083(15) 0.0334(7) Uani 1 1 d . . .
H23A H 0.1926 0.0189 -0.1291 0.040 Uiso 1 1 calc R . .
C24 C -0.00690(8) 0.1735(4) 0.12031(16) 0.0342(7) Uani 1 1 d . . .
H24A H -0.0176 0.2392 0.1561 0.041 Uiso 1 1 calc R . .
H24B H -0.0288 0.0925 0.0867 0.041 Uiso 1 1 calc R . .
C25 C 0.21604(8) 0.5298(4) -0.05743(15) 0.0323(6) Uani 1 1 d . . .
H25A H 0.2216 0.6592 -0.0405 0.039 Uiso 1 1 calc R . .
C26 C 0.00671(8) 0.3270(4) 0.07358(15) 0.0310(6) Uani 1 1 d . . .
H26A H 0.0144 0.2622 0.0339 0.037 Uiso 1 1 calc R . .
H26B H -0.0160 0.4167 0.0495 0.037 Uiso 1 1 calc R . .
C27 C 0.21742(9) 0.2744(4) -0.14689(15) 0.0339(7) Uani 1 1 d . . .
H27A H 0.2240 0.2344 -0.1892 0.041 Uiso 1 1 calc R . .
C28 C 0.04350(8) 0.4415(4) 0.12574(14) 0.0266(6) Uani 1 1 d . . .
H28A H 0.0538 0.5305 0.0955 0.032 Uiso 1 1 calc R . .
H28B H 0.0346 0.5202 0.1609 0.032 Uiso 1 1 calc R . .
C29 C 0.11484(8) 0.4140(4) 0.23109(13) 0.0239(6) Uani 1 1 d . . .
C1A C 0.16021(8) 0.4512(4) 0.16451(15) 0.0300(6) Uani 1 1 d . . .
H1AC H 0.1871 0.5148 0.1826 0.036 Uiso 1 1 calc R . .
H1B H 0.1508 0.4443 0.1093 0.036 Uiso 1 1 calc R . .

loop_
_atom_site_aniso_label
_atom_site_aniso_U_11
_atom_site_aniso_U_22
_atom_site_aniso_U_33
_atom_site_aniso_U_23
_atom_site_aniso_U_13
_atom_site_aniso_U_12
O1 0.0227(9) 0.0247(9) 0.0247(9) -0.0021(7) 0.0085(7) -0.0010(8)
O2 0.0246(9) 0.0292(10) 0.0277(9) -0.0015(8) 0.0076(8) 0.0078(8)
O3 0.0323(10) 0.0249(9) 0.0309(9) -0.0047(8) 0.0178(8) -0.0040(8)
O4 0.0249(9) 0.0220(9) 0.0273(9) 0.0059(7) 0.0091(8) -0.0009(8)
O5 0.0284(10) 0.0227(9) 0.0335(9) -0.0027(8) 0.0177(8) -0.0032(8)
O7 0.0614(14) 0.0245(11) 0.0473(12) -0.0102(9) 0.0293(11) -0.0049(10)
O9 0.0450(12) 0.0482(13) 0.0404(11) 0.0073(10) 0.0253(10) 0.0097(11)
O15 0.0628(16) 0.0405(13) 0.0573(13) -0.0083(11) 0.0302(12) -0.0160(12)
N1 0.0274(12) 0.0401(15) 0.0341(12) 0.0044(11) 0.0126(11) 0.0054(11)
C6 0.0225(13) 0.0214(13) 0.0241(12) 0.0030(10) 0.0096(11) 0.0000(11)
C8 0.0280(14) 0.0300(14) 0.0344(14) -0.0071(12) 0.0150(12) -0.0020(13)
C10 0.0185(13) 0.0272(13) 0.0270(13) -0.0018(11) 0.0051(11) 0.0026(11)
C12 0.0205(13) 0.0321(14) 0.0302(14) -0.0047(12) 0.0105(11) 0.0011(12)
C16 0.0254(14) 0.0274(14) 0.0254(13) -0.0037(12) 0.0078(11) 0.0017(12)
C17 0.0294(15) 0.0265(14) 0.0353(14) 0.0047(12) 0.0103(12) -0.0058(13)
C19 0.0303(14) 0.0235(13) 0.0343(14) -0.0028(12) 0.0163(12) -0.0060(12)
C20 0.0262(14) 0.0210(13) 0.0289(13) -0.0009(11) 0.0118(11) -0.0001(11)
C11A 0.0175(12) 0.0271(14) 0.0249(13) -0.0018(11) 0.0044(10) 0.0010(11)
C12A 0.0252(14) 0.0233(13) 0.0317(14) 0.0014(12) 0.0070(11) 0.0005(12)
C13A 0.0290(14) 0.0361(15) 0.0253(13) 0.0026(12) 0.0086(12) -0.0040(13)
C14A 0.0274(15) 0.0339(15) 0.0321(14) -0.0098(12) 0.0124(12) -0.0022(13)
C15A 0.0286(15) 0.0256(14) 0.0399(15) -0.0023(12) 0.0142(12) 0.0045(12)
C16A 0.0267(14) 0.0265(14) 0.0303(13) 0.0024(11) 0.0118(11) 0.0015(12)
C22 0.0229(14) 0.0332(15) 0.0277(13) 0.0036(12) 0.0068(11) 0.0066(12)
C23 0.0414(16) 0.0296(14) 0.0322(14) -0.0005(12) 0.0163(13) 0.0055(14)
C24 0.0212(14) 0.0399(16) 0.0400(15) 0.0092(13) 0.0083(12) -0.0024(13)
C25 0.0294(15) 0.0309(15) 0.0392(15) -0.0056(13) 0.0153(13) -0.0020(13)
C26 0.0224(14) 0.0351(15) 0.0336(14) 0.0084(12) 0.0070(12) 0.0004(13)
C27 0.0399(17) 0.0382(16) 0.0280(14) -0.0024(13) 0.0171(13) 0.0067(14)
C28 0.0266(14) 0.0254(13) 0.0295(13) 0.0067(11) 0.0116(11) 0.0006(12)
C29 0.0233(13) 0.0217(13) 0.0269(13) 0.0023(11) 0.0089(11) 0.0046(11)
C1A 0.0274(14) 0.0301(14) 0.0348(14) -0.0072(12) 0.0136(12) -0.0047(13)

loop_
_geom_bond_atom_site_label_1
_geom_bond_atom_site_label_2
_geom_bond_distance
_geom_bond_site_symmetry_2
_geom_bond_publ_flag
O1 C6 1.431(3) . ?
O1 C20 1.434(3) . ?
O2 C29 1.412(3) . ?
O2 C12 1.439(3) . ?
O3 C16 1.341(3) . ?
O3 C19 1.443(3) . ?
O4 C6 1.415(3) . ?
O4 C17 1.441(3) . ?
O5 C29 1.431(3) . ?
O5 C1A 1.446(3) . ?
O7 C16 1.201(3) . ?
O9 N1 1.228(3) . ?
O15 N1 1.235(3) . ?
N1 C22 1.466(3) . ?
C6 C28 1.519(3) . ?
C6 C29 1.568(3) . ?
C8 C25 1.376(4) . ?
C8 C10 1.393(4) . ?
C10 C23 1.394(4) . ?
C10 C16 1.482(4) . ?
C12 C20 1.525(3) . ?
C12 C1A 1.540(4) . ?
C17 C24 1.509(4) . ?
C19 C20 1.500(3) . ?
C11A C12A 1.3900 . ?
C11A C16A 1.3900 . ?
C11A C29 1.516(3) . ?
C12A C13A 1.3900 . ?
C13A C14A 1.3900 . ?
C14A C15A 1.3900 . ?
C15A C16A 1.3900 . ?
C22 C25 1.360(4) . ?
C22 C27 1.392(4) . ?
C23 C27 1.375(4) . ?
C24 C26 1.526(4) . ?
C26 C28 1.520(4) . ?
